data_1563550
loop_
_publ_author_name
'Sigmon, Ginger E.'
'Burns, Peter C.'

_publ_section_title
;
 Crystal chemistry of thorium nitrates and chromates
;
_journal_issue 7
_journal_name_full 'Journal of Solid State Chemistry'
_journal_page_first 1604
_journal_page_last 1608
_journal_paper_doi 10.1016/j.jssc.2010.04.042
_journal_volume 183
_journal_year 2010
_chemical_formula_moiety 'K+, Th4+, (NO3)-, (H2O)'
_chemical_formula_sum 'K N5 O17 Th'
_chemical_formula_weight 613.19
_chemical_name_systematic
;
 'Potassium thorium nitrate hydrate'
;
_space_group_IT_number 14
_space_group_name_Hall '-P 2ybc'
_space_group_name_H-M_alt 'P 1 21/c 1'
_symmetry_cell_setting monoclinic
_symmetry_space_group_name_H-M 'P 1 21/c 1'
_atom_sites_solution_hydrogens none
_atom_sites_solution_primary direct
_atom_sites_solution_secondary difmap
_audit_creation_method SHELXL-97
_cell_angle_alpha 90.00
_cell_angle_beta 128.647(4)
_cell_angle_gamma 90.00
_cell_formula_units_Z 4
_cell_length_a 10.0698(8)
_cell_length_b 12.7309(9)
_cell_length_c 13.2308(8)
_cell_measurement_temperature 110(2)
_cell_volume 1324.71(18)
_computing_cell_refinement 'SMART-NT v5.0'
_computing_data_collection 'SMART-NT v5.0'
_computing_data_reduction 'SMART-NT v5.0'
_computing_molecular_graphics 'CrystalMaker v2.1'
_computing_structure_refinement 'SHELXL-97 (Sheldrick, 1997)'
_computing_structure_solution 'SHELXS-97 (Sheldrick, 1990)'
_diffrn_ambient_temperature 110(2)
_diffrn_measured_fraction_theta_full 0.978
_diffrn_measured_fraction_theta_max 0.978
_diffrn_measurement_device_type 'Bruker PLATFORM with a SMART CCD detector'
_diffrn_measurement_method \w
_diffrn_radiation_monochromator graphite
_diffrn_radiation_source 'fine-focus sealed tube'
_diffrn_radiation_type MoK\a
_diffrn_radiation_wavelength 0.71073
_diffrn_reflns_av_R_equivalents 0.0650
_diffrn_reflns_av_sigmaI/netI 0.0401
_diffrn_reflns_limit_h_max 16
_diffrn_reflns_limit_h_min -15
_diffrn_reflns_limit_k_max 19
_diffrn_reflns_limit_k_min -20
_diffrn_reflns_limit_l_max 20
_diffrn_reflns_limit_l_min -21
_diffrn_reflns_number 26553
_diffrn_reflns_theta_full 34.53
_diffrn_reflns_theta_max 34.53
_diffrn_reflns_theta_min 2.54
_exptl_absorpt_coefficient_mu 11.686
_exptl_absorpt_correction_T_max 0.449
_exptl_absorpt_correction_T_min 0.155
_exptl_absorpt_correction_type psi-scan
_exptl_absorpt_process_details XPREP
_exptl_crystal_colour clear
_exptl_crystal_density_diffrn 3.075
_exptl_crystal_density_method 'not measured'
_exptl_crystal_description blocky
_exptl_crystal_F_000 1120
_exptl_crystal_size_max 0.100
_exptl_crystal_size_mid 0.075
_exptl_crystal_size_min 0.075
_refine_diff_density_max 2.381
_refine_diff_density_min -1.541
_refine_diff_density_rms 0.191
_refine_ls_extinction_method none
_refine_ls_goodness_of_fit_ref 0.984
_refine_ls_hydrogen_treatment none
_refine_ls_matrix_type full
_refine_ls_number_parameters 217
_refine_ls_number_reflns 5497
_refine_ls_number_restraints 0
_refine_ls_restrained_S_all 0.984
_refine_ls_R_factor_all 0.0253
_refine_ls_R_factor_gt 0.0207
_refine_ls_shift/su_max 0.001
_refine_ls_shift/su_mean 0.000
_refine_ls_structure_factor_coef Fsqd
_refine_ls_weighting_details 'calc w=1/[\s^2^(Fo^2^)+(0.0163P)^2^+0.0000P] where P=(Fo^2^+2Fc^2^)/3'
_refine_ls_weighting_scheme calc
_refine_ls_wR_factor_gt 0.0472
_refine_ls_wR_factor_ref 0.0483
_reflns_number_gt 4806
_reflns_number_total 5497
_reflns_threshold_expression >2sigma(I)
_cod_data_source_file JSSC-2010-183-1604.CIF
_cod_data_source_block 4
_cod_original_cell_volume 1324.71(16)
_cod_original_sg_symbol_H-M P21/c
_cod_database_code 1563550

loop_
_symmetry_equiv_pos_as_xyz
'x, y, z'
'-x, y+1/2, -z+1/2'
'-x, -y, -z'
'x, -y-1/2, z-1/2'

loop_
_atom_site_label
_atom_site_type_symbol
_atom_site_fract_x
_atom_site_fract_y
_atom_site_fract_z
_atom_site_U_iso_or_equiv
_atom_site_adp_type
_atom_site_occupancy
_atom_site_symmetry_multiplicity
_atom_site_calc_flag
_atom_site_refinement_flags
_atom_site_disorder_assembly
_atom_site_disorder_group
Th1 Th 0.344901(10) 0.334131(6) 0.244568(8) 0.00819(3) Uani 1 1 d . . .
O1 O 0.6060(2) 0.24386(15) 0.43847(18) 0.0136(3) Uani 1 1 d . . .
O2 O 0.5914(2) 0.46021(14) 0.42710(18) 0.0130(3) Uani 1 1 d . . .
O3 O 0.1022(2) 0.23773(14) 0.03631(18) 0.0150(4) Uani 1 1 d . . .
O4 O 0.3514(2) 0.51139(14) 0.15553(17) 0.0138(3) Uani 1 1 d . . .
O5 O 0.4542(2) 0.18884(14) 0.19352(19) 0.0132(4) Uani 1 1 d . . .
O6 O 0.0505(2) 0.39842(14) 0.05394(19) 0.0159(4) Uani 1 1 d . . .
O7 O 0.2399(2) 0.48393(15) 0.30649(18) 0.0147(4) Uani 1 1 d . . .
O8 O 0.4418(2) 0.31085(15) 0.47471(18) 0.0127(3) Uani 1 1 d . . .
O9 O -0.1239(3) 0.31516(17) -0.1288(2) 0.0209(4) Uani 1 1 d . . .
O10 O 0.3249(2) 0.37416(15) 0.04810(18) 0.0146(4) Uani 1 1 d . . .
O11 O 0.6755(3) 0.23287(17) 0.63042(19) 0.0220(4) Uani 1 1 d . . .
O12 O 0.3224(3) 0.52941(17) -0.0216(2) 0.0302(6) Uani 1 1 d . . .
O13 O 0.0368(3) 0.11249(16) 0.2488(2) 0.0211(4) Uani 1 1 d . . .
O14 O 0.6392(2) 0.39072(14) 0.30346(17) 0.0132(3) Uani 1 1 d . . .
O15 O 0.2711(2) 0.14968(14) 0.27938(19) 0.0141(4) Uani 1 1 d . . .
O16 O 0.1082(2) 0.27527(15) 0.25297(19) 0.0153(4) Uani 1 1 d . . .
O17 O 0.8339(2) 0.48730(16) 0.46551(19) 0.0194(4) Uani 1 1 d . . .
N1 N 0.6933(3) 0.44753(17) 0.4004(2) 0.0122(4) Uani 1 1 d . . .
N2 N 0.5796(3) 0.26002(17) 0.5189(2) 0.0128(4) Uani 1 1 d . . .
N3 N 0.0041(3) 0.31774(17) -0.0167(2) 0.0139(4) Uani 1 1 d . . .
N4 N 0.3320(3) 0.47430(17) 0.0560(2) 0.0148(4) Uani 1 1 d . . .
N5 N 0.1356(3) 0.17689(17) 0.2609(2) 0.0134(4) Uani 1 1 d . . .
K1 K 0.92406(7) 0.09764(4) 0.80205(6) 0.01535(10) Uani 1 1 d . . .

loop_
_atom_site_aniso_label
_atom_site_aniso_U_11
_atom_site_aniso_U_22
_atom_site_aniso_U_33
_atom_site_aniso_U_23
_atom_site_aniso_U_13
_atom_site_aniso_U_12
Th1 0.00802(4) 0.00812(4) 0.00671(4) -0.00008(3) 0.00376(3) 0.00040(3)
O1 0.0171(9) 0.0147(9) 0.0119(9) 0.0020(7) 0.0104(8) 0.0041(7)
O2 0.0117(8) 0.0150(8) 0.0136(9) -0.0021(7) 0.0085(8) -0.0010(7)
O3 0.0142(9) 0.0110(8) 0.0133(9) 0.0007(7) 0.0054(8) 0.0017(7)
O4 0.0170(9) 0.0131(8) 0.0104(8) -0.0017(6) 0.0081(7) -0.0010(7)
O5 0.0158(9) 0.0123(8) 0.0128(9) 0.0005(6) 0.0096(8) 0.0026(7)
O6 0.0141(9) 0.0098(8) 0.0147(9) -0.0024(7) 0.0046(8) 0.0011(7)
O7 0.0134(9) 0.0148(9) 0.0136(9) -0.0029(7) 0.0074(8) 0.0019(7)
O8 0.0127(8) 0.0154(9) 0.0117(9) 0.0014(6) 0.0085(8) 0.0027(7)
O9 0.0119(9) 0.0262(11) 0.0105(9) -0.0034(7) 0.0001(8) 0.0015(8)
O10 0.0200(10) 0.0098(8) 0.0132(9) -0.0004(7) 0.0100(8) -0.0002(7)
O11 0.0212(10) 0.0293(11) 0.0085(9) 0.0035(8) 0.0059(8) 0.0078(9)
O12 0.0584(17) 0.0173(10) 0.0199(11) 0.0017(8) 0.0269(12) -0.0057(10)
O13 0.0198(10) 0.0185(10) 0.0274(11) -0.0023(8) 0.0160(9) -0.0083(8)
O14 0.0133(8) 0.0155(9) 0.0096(8) -0.0032(7) 0.0065(7) -0.0015(7)
O15 0.0146(9) 0.0140(9) 0.0151(9) 0.0019(7) 0.0098(8) 0.0025(7)
O16 0.0135(9) 0.0135(9) 0.0190(10) -0.0006(7) 0.0102(8) 0.0004(7)
O17 0.0124(9) 0.0247(11) 0.0176(10) -0.0053(8) 0.0077(8) -0.0072(8)
N1 0.0108(9) 0.0128(10) 0.0107(10) -0.0001(7) 0.0055(8) -0.0001(7)
N2 0.0137(10) 0.0117(10) 0.0105(10) -0.0006(7) 0.0063(9) 0.0006(8)
N3 0.0111(10) 0.0147(10) 0.0110(10) -0.0002(7) 0.0044(9) -0.0002(8)
N4 0.0197(11) 0.0115(10) 0.0110(10) -0.0002(7) 0.0085(9) -0.0015(8)
N5 0.0148(10) 0.0134(10) 0.0130(10) -0.0017(8) 0.0092(9) -0.0022(8)
K1 0.0144(2) 0.0158(2) 0.0157(3) 0.0025(2) 0.0093(2) 0.00250(19)

loop_
_atom_type_symbol
_atom_type_description
_atom_type_scat_dispersion_real
_atom_type_scat_dispersion_imag
_atom_type_scat_source
K K 0.2009 0.2494 'International Tables Vol C Tables 4.2.6.8 and 6.1.1.4'
N N 0.0061 0.0033 'International Tables Vol C Tables 4.2.6.8 and 6.1.1.4'
O O 0.0106 0.0060 'International Tables Vol C Tables 4.2.6.8 and 6.1.1.4'
Th Th -7.2400 8.8979 'International Tables Vol C Tables 4.2.6.8 and 6.1.1.4'

loop_
_geom_angle_atom_site_label_1
_geom_angle_atom_site_label_2
_geom_angle_atom_site_label_3
_geom_angle
_geom_angle_site_symmetry_1
_geom_angle_site_symmetry_3
O5 Th1 O1 64.88(6) . .
O5 Th1 O10 68.32(6) . .
O1 Th1 O10 119.95(6) . .
O5 Th1 O6 114.50(6) . .
O1 Th1 O6 168.87(6) . .
O10 Th1 O6 67.74(6) . .
O5 Th1 O7 177.89(6) . .
O1 Th1 O7 113.01(6) . .
O10 Th1 O7 113.34(6) . .
O6 Th1 O7 67.55(6) . .
O5 Th1 O4 113.11(6) . .
O1 Th1 O4 123.88(6) . .
O10 Th1 O4 50.18(6) . .
O6 Th1 O4 67.05(6) . .
O7 Th1 O4 67.93(6) . .
O5 Th1 O16 112.35(6) . .
O1 Th1 O16 103.22(6) . .
O10 Th1 O16 128.54(6) . .
O6 Th1 O16 66.32(6) . .
O7 Th1 O16 67.79(6) . .
O4 Th1 O16 124.57(6) . .
O5 Th1 O8 109.61(6) . .
O1 Th1 O8 50.22(6) . .
O10 Th1 O8 165.55(6) . .
O6 Th1 O8 123.83(6) . .
O7 Th1 O8 68.44(6) . .
O4 Th1 O8 123.09(6) . .
O16 Th1 O8 65.83(6) . .
O5 Th1 O3 68.66(6) . .
O1 Th1 O3 123.96(6) . .
O10 Th1 O3 65.44(6) . .
O6 Th1 O3 49.81(6) . .
O7 Th1 O3 113.10(6) . .
O4 Th1 O3 101.94(6) . .
O16 Th1 O3 67.75(6) . .
O8 Th1 O3 128.02(6) . .
O5 Th1 O15 65.98(6) . .
O1 Th1 O15 68.85(6) . .
O10 Th1 O15 121.18(6) . .
O6 Th1 O15 100.48(6) . .
O7 Th1 O15 113.48(6) . .
O4 Th1 O15 166.37(6) . .
O16 Th1 O15 49.47(6) . .
O8 Th1 O15 67.88(6) . .
O3 Th1 O15 64.72(6) . .
O5 Th1 O14 71.00(6) . .
O1 Th1 O14 64.03(6) . .
O10 Th1 O14 66.69(6) . .
O6 Th1 O14 126.90(6) . .
O7 Th1 O14 108.29(6) . .
O4 Th1 O14 63.35(6) . .
O16 Th1 O14 164.77(6) . .
O8 Th1 O14 98.95(6) . .
O3 Th1 O14 125.64(6) . .
O15 Th1 O14 125.91(6) . .
O5 Th1 O2 112.35(6) . .
O1 Th1 O2 64.14(6) . .
O10 Th1 O2 103.97(6) . .
O6 Th1 O2 123.66(6) . .
O7 Th1 O2 66.19(6) . .
O4 Th1 O2 67.00(6) . .
O16 Th1 O2 120.12(6) . .
O8 Th1 O2 62.96(6) . .
O3 Th1 O2 168.63(6) . .
O15 Th1 O2 126.45(6) . .
O14 Th1 O2 48.04(6) . .
N2 O1 Th1 98.53(14) . .
N1 O2 Th1 97.28(14) . .
N3 O3 Th1 95.68(14) . .
N4 O4 Th1 96.61(14) . .
N3 O6 Th1 97.78(14) . .
N2 O8 Th1 95.76(14) . .
N4 O10 Th1 98.73(15) . .
N1 O14 Th1 98.54(14) . .
N5 O15 Th1 96.37(14) . .
N5 O16 Th1 97.52(15) . .
O17 N1 O14 122.1(2) . .
O17 N1 O2 121.9(2) . .
O14 N1 O2 116.0(2) . .
O11 N2 O1 123.7(2) . .
O11 N2 O8 120.8(2) . .
O1 N2 O8 115.5(2) . .
O9 N3 O6 123.0(2) . .
O9 N3 O3 121.0(2) . .
O6 N3 O3 116.0(2) . .
O12 N4 O10 123.0(2) . .
O12 N4 O4 122.6(2) . .
O10 N4 O4 114.4(2) . .
O13 N5 O16 122.2(2) . .
O13 N5 O15 122.0(2) . .
O16 N5 O15 115.8(2) . .

loop_
_geom_bond_atom_site_label_1
_geom_bond_atom_site_label_2
_geom_bond_distance
_geom_bond_site_symmetry_2
Th1 O5 2.4528(18) .
Th1 O1 2.5277(19) .
Th1 O10 2.5306(19) .
Th1 O6 2.5458(19) .
Th1 O7 2.5508(18) .
Th1 O4 2.5653(18) .
Th1 O16 2.567(2) .
Th1 O8 2.5691(19) .
Th1 O3 2.5809(19) .
Th1 O15 2.5895(19) .
Th1 O14 2.6502(18) .
Th1 O2 2.6612(18) .
O1 N2 1.265(3) .
O2 N1 1.287(3) .
O3 N3 1.281(3) .
O4 N4 1.293(3) .
O6 N3 1.266(3) .
O8 N2 1.293(3) .
O9 N3 1.214(3) .
O10 N4 1.277(3) .
O11 N2 1.203(3) .
O12 N4 1.197(3) .
O13 N5 1.221(3) .
O14 N1 1.262(3) .
O15 N5 1.275(3) .
O16 N5 1.273(3) .
O17 N1 1.217(3) .
